data_2226272
loop_
_publ_author_name
'Liu, Guang-Xiang'

_publ_section_title
;
 4,4'-Dimethyl-1,1'-(<i>p</i>-phenylenedimethylene)dipyridinium
 bis[7,7,8,8-tetracyanoquinodimethanide(1{-})]
;
_journal_coeditor_code RZ2446
_journal_issue 6
_journal_name_full 'Acta Crystallographica Section E'
_journal_page_first o1359
_journal_paper_doi 10.1107/S1600536810017113
_journal_volume 66
_journal_year 2010
_chemical_formula_iupac 'C20 H22 N2 2+, 2C12 H4 N4 -'
_chemical_formula_moiety 'C20 H22 N2 2+, 2(C12 H4 N4 -)'
_chemical_formula_sum 'C44 H30 N10'
_chemical_formula_weight 698.78
_chemical_name_systematic
;
4,4'-Dimethyl-1,1'-(<i>p</i>-phenylenedimethylene)dipyridinium
bis[7,7,8,8-tetracyanoquinodimethanide(1-)]
;
_space_group_IT_number 2
_symmetry_cell_setting triclinic
_symmetry_space_group_name_Hall '-P 1'
_symmetry_space_group_name_H-M 'P -1'
_atom_sites_solution_hydrogens geom
_atom_sites_solution_primary direct
_atom_sites_solution_secondary difmap
_audit_creation_method SHELXL-97
_cell_angle_alpha 101.558(2)
_cell_angle_beta 106.134(2)
_cell_angle_gamma 97.906(2)
_cell_formula_units_Z 1
_cell_length_a 8.5904(12)
_cell_length_b 8.6786(11)
_cell_length_c 13.3016(17)
_cell_measurement_reflns_used 2212
_cell_measurement_temperature 293(2)
_cell_measurement_theta_max 26.38
_cell_measurement_theta_min 2.52
_cell_volume 913.4(2)
_computing_cell_refinement 'SAINT (Bruker, 2000)'
_computing_data_collection 'SMART (Bruker, 2000)'
_computing_data_reduction 'SAINT (Bruker, 2000)'
_computing_molecular_graphics 'SHELXTL (Sheldrick, 2008)'
_computing_publication_material 'SHELXTL (Sheldrick, 2008)'
_computing_structure_refinement 'SHELXL97 (Sheldrick, 2008)'
_computing_structure_solution 'SHELXS97 (Sheldrick, 2008)'
_diffrn_ambient_temperature 293(2)
_diffrn_measured_fraction_theta_full 0.984
_diffrn_measured_fraction_theta_max 0.984
_diffrn_measurement_device_type 'Bruker SMART APEX CCD area-detector'
_diffrn_measurement_method 'phi and omega scans'
_diffrn_radiation_monochromator graphite
_diffrn_radiation_source 'sealed tube'
_diffrn_radiation_type MoK\a
_diffrn_radiation_wavelength 0.71073
_diffrn_reflns_av_R_equivalents 0.0227
_diffrn_reflns_av_sigmaI/netI 0.0347
_diffrn_reflns_limit_h_max 10
_diffrn_reflns_limit_h_min -10
_diffrn_reflns_limit_k_max 10
_diffrn_reflns_limit_k_min -10
_diffrn_reflns_limit_l_max 15
_diffrn_reflns_limit_l_min -16
_diffrn_reflns_number 6854
_diffrn_reflns_theta_full 25.50
_diffrn_reflns_theta_max 25.50
_diffrn_reflns_theta_min 1.65
_exptl_absorpt_coefficient_mu 0.079
_exptl_absorpt_correction_T_max 0.9875
_exptl_absorpt_correction_T_min 0.9813
_exptl_absorpt_correction_type multi-scan
_exptl_absorpt_process_details '(SADABS; Bruker, 2000)'
_exptl_crystal_colour 'Dark green'
_exptl_crystal_density_diffrn 1.270
_exptl_crystal_density_method 'not measured'
_exptl_crystal_description block
_exptl_crystal_F_000 364
_exptl_crystal_size_max 0.24
_exptl_crystal_size_mid 0.22
_exptl_crystal_size_min 0.16
_refine_diff_density_max 0.152
_refine_diff_density_min -0.178
_refine_ls_extinction_method none
_refine_ls_goodness_of_fit_ref 1.002
_refine_ls_hydrogen_treatment constr
_refine_ls_matrix_type full
_refine_ls_number_parameters 245
_refine_ls_number_reflns 3353
_refine_ls_number_restraints 0
_refine_ls_restrained_S_all 1.002
_refine_ls_R_factor_all 0.0716
_refine_ls_R_factor_gt 0.0439
_refine_ls_shift/su_max 0.036
_refine_ls_shift/su_mean 0.001
_refine_ls_structure_factor_coef Fsqd
_refine_ls_weighting_details 'calc w=1/[\s^2^(Fo^2^)+(0.0561P)^2^+0.1398P] where P=(Fo^2^+2Fc^2^)/3'
_refine_ls_weighting_scheme calc
_refine_ls_wR_factor_gt 0.1089
_refine_ls_wR_factor_ref 0.1258
_reflns_number_gt 2243
_reflns_number_total 3353
_reflns_threshold_expression I>2sigma(I)
_cod_data_source_file rz2446.cif
_cod_data_source_block I
_cod_depositor_comments
;
The following automatic conversions were performed:
'_symmetry_cell_setting' value 'Triclinic' changed to 'triclinic'
according to '/home/saulius/struct/CIF-dictionaries/cif_core.dic'
dictionary named 'cif_core.dic' version 2.4.1 from 2010-06-29.

Automatic conversion script
Id: cif_fix_enum 1527 2010-12-29 10:47:43Z saulius 
;
_cod_database_code 2226272
_cod_database_fobs_code 2226272

loop_
_symmetry_equiv_pos_as_xyz
'x, y, z'
'-x, -y, -z'

loop_
_atom_site_type_symbol
_atom_site_label
_atom_site_fract_x
_atom_site_fract_y
_atom_site_fract_z
_atom_site_U_iso_or_equiv
_atom_site_adp_type
_atom_site_calc_flag
_atom_site_refinement_flags
_atom_site_occupancy
_atom_site_disorder_assembly
_atom_site_disorder_group
C C1 0.3619(2) 0.1249(2) -0.12031(15) 0.0513(5) Uani d . 1 . .
C C2 0.1730(3) 0.2868(2) -0.18890(17) 0.0594(5) Uani d . 1 . .
C C3 0.2953(2) 0.2639(2) -0.09960(15) 0.0505(5) Uani d . 1 . .
C C4 0.3415(2) 0.3713(2) 0.00302(15) 0.0464(4) Uani d . 1 . .
C C5 0.4625(2) 0.3502(2) 0.09308(15) 0.0482(5) Uani d . 1 . .
H H5 0.5125 0.2620 0.0849 0.058 Uiso calc R 1 . .
C C6 0.5072(2) 0.4564(2) 0.19137(15) 0.0502(5) Uani d . 1 . .
H H6 0.5873 0.4388 0.2489 0.060 Uiso calc R 1 . .
C C7 0.4357(2) 0.5930(2) 0.20912(15) 0.0488(4) Uani d . 1 . .
C C8 0.3129(2) 0.6118(2) 0.11922(16) 0.0553(5) Uani d . 1 . .
H H8 0.2618 0.6991 0.1277 0.066 Uiso calc R 1 . .
C C9 0.2674(2) 0.5063(2) 0.02115(16) 0.0550(5) Uani d . 1 . .
H H9 0.1854 0.5228 -0.0358 0.066 Uiso calc R 1 . .
C C10 0.4820(2) 0.7038(2) 0.31119(16) 0.0547(5) Uani d . 1 . .
C C11 0.5983(3) 0.6827(3) 0.40268(19) 0.0699(6) Uani d . 1 . .
C C12 0.4142(2) 0.8429(3) 0.32460(16) 0.0595(5) Uani d . 1 . .
C C13 0.7386(3) 0.2441(4) 0.4765(2) 0.1005(9) Uani d . 1 . .
H H13A 0.7287 0.3532 0.5007 0.151 Uiso calc R 1 . .
H H13B 0.7832 0.2031 0.5380 0.151 Uiso calc R 1 . .
H H13C 0.6314 0.1796 0.4344 0.151 Uiso calc R 1 . .
C C14 0.8517(2) 0.2386(3) 0.40876(15) 0.0615(6) Uani d . 1 . .
C C15 0.9129(2) 0.1013(3) 0.38115(16) 0.0603(5) Uani d . 1 . .
H H15 0.8838 0.0116 0.4054 0.072 Uiso calc R 1 . .
C C16 1.0148(2) 0.0970(2) 0.31919(15) 0.0516(5) Uani d . 1 . .
H H16 1.0558 0.0049 0.3019 0.062 Uiso calc R 1 . .
C C17 1.0016(2) 0.3596(2) 0.30954(15) 0.0541(5) Uani d . 1 . .
H H17 1.0331 0.4484 0.2851 0.065 Uiso calc R 1 . .
C C18 0.9013(2) 0.3681(3) 0.37146(16) 0.0608(5) Uani d . 1 . .
H H18 0.8649 0.4629 0.3894 0.073 Uiso calc R 1 . .
C C19 1.1638(2) 0.2155(2) 0.21295(15) 0.0556(5) Uani d . 1 . .
H H19A 1.2619 0.1790 0.2478 0.067 Uiso calc R 1 . .
H H19B 1.1990 0.3218 0.2043 0.067 Uiso calc R 1 . .
C C20 1.0766(2) 0.1027(2) 0.10308(15) 0.0463(4) Uani d . 1 . .
C C21 1.1573(2) -0.0062(2) 0.05873(16) 0.0536(5) Uani d . 1 . .
H H21 1.2635 -0.0118 0.0980 0.064 Uiso calc R 1 . .
C C22 0.9181(2) 0.1069(2) 0.04324(15) 0.0537(5) Uani d . 1 . .
H H22 0.8614 0.1788 0.0722 0.064 Uiso calc R 1 . .
N N1 0.4125(2) 0.0106(2) -0.13825(15) 0.0691(5) Uani d . 1 . .
N N2 0.0727(3) 0.3070(2) -0.25956(17) 0.0860(7) Uani d . 1 . .
N N3 0.3576(3) 0.9543(2) 0.33418(17) 0.0811(6) Uani d . 1 . .
N N4 0.6931(3) 0.6641(3) 0.47670(18) 0.1053(8) Uani d . 1 . .
N N5 1.05663(17) 0.22537(17) 0.28280(11) 0.0450(4) Uani d . 1 . .

loop_
_atom_site_aniso_label
_atom_site_aniso_U_11
_atom_site_aniso_U_22
_atom_site_aniso_U_33
_atom_site_aniso_U_12
_atom_site_aniso_U_13
_atom_site_aniso_U_23
C1 0.0510(10) 0.0456(11) 0.0541(12) 0.0084(9) 0.0109(9) 0.0147(9)
C2 0.0663(13) 0.0334(10) 0.0669(14) 0.0076(9) 0.0044(11) 0.0116(10)
C3 0.0517(10) 0.0386(10) 0.0582(12) 0.0100(8) 0.0089(9) 0.0170(9)
C4 0.0477(10) 0.0360(9) 0.0550(11) 0.0079(8) 0.0131(9) 0.0154(9)
C5 0.0449(10) 0.0412(10) 0.0595(12) 0.0126(8) 0.0129(9) 0.0171(9)
C6 0.0451(10) 0.0483(11) 0.0552(12) 0.0115(8) 0.0091(9) 0.0170(9)
C7 0.0455(10) 0.0453(10) 0.0563(12) 0.0085(8) 0.0160(9) 0.0149(9)
C8 0.0569(11) 0.0444(11) 0.0645(13) 0.0195(9) 0.0148(10) 0.0133(10)
C9 0.0552(11) 0.0450(11) 0.0607(13) 0.0171(9) 0.0060(10) 0.0170(10)
C10 0.0542(11) 0.0528(12) 0.0578(12) 0.0164(9) 0.0174(10) 0.0119(10)
C11 0.0687(14) 0.0693(15) 0.0610(15) 0.0259(11) 0.0103(12) -0.0010(11)
C12 0.0608(12) 0.0614(14) 0.0584(13) 0.0173(11) 0.0207(10) 0.0136(11)
C13 0.0858(17) 0.130(2) 0.0825(18) 0.0091(16) 0.0458(15) 0.0010(16)
C14 0.0526(11) 0.0783(15) 0.0427(11) 0.0085(10) 0.0121(9) -0.0015(10)
C15 0.0645(12) 0.0624(13) 0.0504(12) 0.0020(10) 0.0153(10) 0.0179(10)
C16 0.0573(11) 0.0398(10) 0.0558(12) 0.0097(8) 0.0135(9) 0.0137(9)
C17 0.0651(12) 0.0447(11) 0.0493(11) 0.0178(9) 0.0093(10) 0.0130(9)
C18 0.0618(12) 0.0584(13) 0.0556(13) 0.0218(10) 0.0106(10) 0.0042(10)
C19 0.0538(11) 0.0557(12) 0.0555(12) 0.0047(9) 0.0199(10) 0.0105(10)
C20 0.0470(10) 0.0473(10) 0.0496(11) 0.0104(8) 0.0197(9) 0.0165(8)
C21 0.0462(10) 0.0610(12) 0.0566(12) 0.0184(9) 0.0149(9) 0.0180(10)
C22 0.0551(11) 0.0543(12) 0.0576(12) 0.0216(9) 0.0234(10) 0.0120(10)
N1 0.0723(11) 0.0566(11) 0.0773(13) 0.0242(9) 0.0182(10) 0.0145(9)
N2 0.0910(14) 0.0543(11) 0.0851(14) 0.0136(10) -0.0172(12) 0.0205(10)
N3 0.0905(14) 0.0739(13) 0.0845(14) 0.0362(11) 0.0307(12) 0.0143(11)
N4 0.1095(17) 0.1122(18) 0.0688(14) 0.0548(15) -0.0072(13) -0.0060(13)
N5 0.0505(8) 0.0400(8) 0.0415(8) 0.0092(7) 0.0110(7) 0.0083(7)

loop_
_atom_type_symbol
_atom_type_description
_atom_type_scat_dispersion_real
_atom_type_scat_dispersion_imag
_atom_type_scat_source
C C 0.0033 0.0016 'International Tables Vol C Tables 4.2.6.8 and 6.1.1.4'
H H 0.0000 0.0000 'International Tables Vol C Tables 4.2.6.8 and 6.1.1.4'
N N 0.0061 0.0033 'International Tables Vol C Tables 4.2.6.8 and 6.1.1.4'

loop_
_geom_angle_atom_site_label_1
_geom_angle_atom_site_label_2
_geom_angle_atom_site_label_3
_geom_angle_site_symmetry_1
_geom_angle_site_symmetry_3
_geom_angle
_geom_angle_publ_flag
N1 C1 C3 . . 178.6(2) ?
N2 C2 C3 . . 178.5(2) ?
C4 C3 C2 . . 121.18(16) ?
C4 C3 C1 . . 123.07(16) ?
C2 C3 C1 . . 115.72(17) ?
C3 C4 C5 . . 122.03(16) ?
C3 C4 C9 . . 121.27(16) ?
C5 C4 C9 . . 116.70(17) ?
C6 C5 C4 . . 121.22(16) ?
C6 C5 H5 . . 119.4 ?
C4 C5 H5 . . 119.4 ?
C5 C6 C7 . . 122.16(17) ?
C5 C6 H6 . . 118.9 ?
C7 C6 H6 . . 118.9 ?
C8 C7 C10 . . 121.36(17) ?
C8 C7 C6 . . 116.30(17) ?
C10 C7 C6 . . 122.33(17) ?
C9 C8 C7 . . 121.90(17) ?
C9 C8 H8 . . 119.1 ?
C7 C8 H8 . . 119.1 ?
C8 C9 C4 . . 121.70(17) ?
C8 C9 H9 . . 119.1 ?
C4 C9 H9 . . 119.1 ?
C11 C10 C12 . . 117.16(18) ?
C11 C10 C7 . . 122.08(17) ?
C12 C10 C7 . . 120.74(18) ?
N4 C11 C10 . . 179.3(2) ?
N3 C12 C10 . . 179.1(2) ?
C14 C13 H13A . . 109.5 ?
C14 C13 H13B . . 109.5 ?
H13A C13 H13B . . 109.5 ?
C14 C13 H13C . . 109.5 ?
H13A C13 H13C . . 109.5 ?
H13B C13 H13C . . 109.5 ?
C18 C14 C15 . . 116.78(18) ?
C18 C14 C13 . . 122.2(2) ?
C15 C14 C13 . . 121.1(2) ?
C16 C15 C14 . . 120.68(19) ?
C16 C15 H15 . . 119.7 ?
C14 C15 H15 . . 119.7 ?
N5 C16 C15 . . 120.27(18) ?
N5 C16 H16 . . 119.9 ?
C15 C16 H16 . . 119.9 ?
N5 C17 C18 . . 120.89(19) ?
N5 C17 H17 . . 119.6 ?
C18 C17 H17 . . 119.6 ?
C17 C18 C14 . . 121.10(19) ?
C17 C18 H18 . . 119.4 ?
C14 C18 H18 . . 119.4 ?
N5 C19 C20 . . 112.18(14) ?
N5 C19 H19A . . 109.2 ?
C20 C19 H19A . . 109.2 ?
N5 C19 H19B . . 109.2 ?
C20 C19 H19B . . 109.2 ?
H19A C19 H19B . . 107.9 ?
C22 C20 C21 . . 118.33(17) ?
C22 C20 C19 . . 121.95(17) ?
C21 C20 C19 . . 119.70(16) ?
C20 C21 C22 . 2_755 120.67(17) ?
C20 C21 H21 . . 119.7 ?
C22 C21 H21 2_755 . 119.7 ?
C20 C22 C21 . 2_755 121.00(17) ?
C20 C22 H22 . . 119.5 ?
C21 C22 H22 2_755 . 119.5 ?
C17 N5 C16 . . 120.25(16) ?
C17 N5 C19 . . 120.70(15) ?
C16 N5 C19 . . 119.05(15) ?

loop_
_geom_bond_atom_site_label_1
_geom_bond_atom_site_label_2
_geom_bond_site_symmetry_2
_geom_bond_distance
_geom_bond_publ_flag
C1 N1 . 1.145(2) ?
C1 C3 . 1.415(3) ?
C2 N2 . 1.146(2) ?
C2 C3 . 1.419(3) ?
C3 C4 . 1.406(3) ?
C4 C5 . 1.413(2) ?
C4 C9 . 1.419(2) ?
C5 C6 . 1.359(2) ?
C5 H5 . 0.9300 ?
C6 C7 . 1.416(2) ?
C6 H6 . 0.9300 ?
C7 C8 . 1.412(3) ?
C7 C10 . 1.413(3) ?
C8 C9 . 1.353(3) ?
C8 H8 . 0.9300 ?
C9 H9 . 0.9300 ?
C10 C11 . 1.406(3) ?
C10 C12 . 1.412(3) ?
C11 N4 . 1.146(3) ?
C12 N3 . 1.141(2) ?
C13 C14 . 1.497(3) ?
C13 H13A . 0.9600 ?
C13 H13B . 0.9600 ?
C13 H13C . 0.9600 ?
C14 C18 . 1.379(3) ?
C14 C15 . 1.391(3) ?
C15 C16 . 1.358(3) ?
C15 H15 . 0.9300 ?
C16 N5 . 1.344(2) ?
C16 H16 . 0.9300 ?
C17 N5 . 1.337(2) ?
C17 C18 . 1.347(3) ?
C17 H17 . 0.9300 ?
C18 H18 . 0.9300 ?
C19 N5 . 1.477(2) ?
C19 C20 . 1.507(3) ?
C19 H19A . 0.9700 ?
C19 H19B . 0.9700 ?
C20 C22 . 1.383(2) ?
C20 C21 . 1.380(2) ?
C21 C22 2_755 1.380(3) ?
C21 H21 . 0.9300 ?
C22 C21 2_755 1.380(3) ?
C22 H22 . 0.9300 ?

loop_
_geom_hbond_atom_site_label_D
_geom_hbond_atom_site_label_H
_geom_hbond_atom_site_label_A
_geom_hbond_site_symmetry_A
_geom_hbond_distance_DH
_geom_hbond_distance_HA
_geom_hbond_distance_DA
_geom_hbond_angle_DHA
C16 H16 N3 1_645 0.93 2.62 3.320(3) 132
C17 H17 N2 2_665 0.93 2.47 3.204(3) 136
C19 H19A N3 1_645 0.97 2.57 3.394(3) 143

loop_
_geom_torsion_atom_site_label_1
_geom_torsion_atom_site_label_2
_geom_torsion_atom_site_label_3
_geom_torsion_atom_site_label_4
_geom_torsion_site_symmetry_1
_geom_torsion_site_symmetry_2
_geom_torsion_site_symmetry_3
_geom_torsion_site_symmetry_4
_geom_torsion
_geom_torsion_publ_flag
C2 C3 C4 C5 . . . . 179.72(17) ?
C1 C3 C4 C5 . . . . 1.8(3) ?
C2 C3 C4 C9 . . . . 0.1(3) ?
C1 C3 C4 C9 . . . . -177.77(18) ?
C3 C4 C5 C6 . . . . 179.13(17) ?
C9 C4 C5 C6 . . . . -1.2(2) ?
C4 C5 C6 C7 . . . . 0.0(3) ?
C5 C6 C7 C8 . . . . 1.0(3) ?
C5 C6 C7 C10 . . . . -179.94(18) ?
C10 C7 C8 C9 . . . . -179.89(19) ?
C6 C7 C8 C9 . . . . -0.8(3) ?
C7 C8 C9 C4 . . . . -0.4(3) ?
C3 C4 C9 C8 . . . . -178.94(18) ?
C5 C4 C9 C8 . . . . 1.4(3) ?
C8 C7 C10 C11 . . . . 176.93(19) ?
C6 C7 C10 C11 . . . . -2.1(3) ?
C8 C7 C10 C12 . . . . -4.2(3) ?
C6 C7 C10 C12 . . . . 176.78(18) ?
C18 C14 C15 C16 . . . . -0.8(3) ?
C13 C14 C15 C16 . . . . 179.7(2) ?
C14 C15 C16 N5 . . . . -0.6(3) ?
N5 C17 C18 C14 . . . . -0.3(3) ?
C15 C14 C18 C17 . . . . 1.3(3) ?
C13 C14 C18 C17 . . . . -179.2(2) ?
N5 C19 C20 C22 . . . . 46.7(2) ?
N5 C19 C20 C21 . . . . -134.85(17) ?
C22 C20 C21 C22 . . . 2_755 0.7(3) ?
C19 C20 C21 C22 . . . 2_755 -177.80(17) ?
C21 C20 C22 C21 . . . 2_755 -0.7(3) ?
C19 C20 C22 C21 . . . 2_755 177.76(17) ?
C18 C17 N5 C16 . . . . -1.2(3) ?
C18 C17 N5 C19 . . . . 178.69(17) ?
C15 C16 N5 C17 . . . . 1.7(3) ?
C15 C16 N5 C19 . . . . -178.25(16) ?
C20 C19 N5 C17 . . . . -110.79(18) ?
C20 C19 N5 C16 . . . . 69.1(2) ?
